data_7718469
loop_
_publ_author_name
'Kharraz, Haia'
'Alemany, Pere'
'Canadell, Enric'
'Roisnel, Thierry'
'Cui, Hengbo'
'Kim, Kee Hoon'
'Fourmigu&#xe9;, Marc'
'Lorcy, Dominique'

_publ_section_title
;
 Gold bis(dithiolene) radical with fused pyrazine and dithiine rings on
 dithiolene ligand turns metallic under pressure.
;
_journal_issue 18
_journal_name_full 'Dalton transactions (Cambridge, England : 2003)'
_journal_page_first 7240
_journal_page_last 7251
_journal_paper_doi 10.1039/d5dt00380f
_journal_volume 54
_journal_year 2025
_chemical_compound_source 'synthesis as described'
_chemical_formula_moiety 'C7 H2 N2 O S4'
_chemical_formula_sum 'C7 H2 N2 O S4'
_chemical_formula_weight 258.35
_chemical_melting_point 462
_chemical_name_systematic '[1,3]dithiolo[4',5':5,6][1,4]dithiino[2,3-b]pyrazin-2-one'
_space_group_crystal_system monoclinic
_space_group_IT_number 14
_space_group_name_Hall '-P 2yn'
_space_group_name_H-M_alt 'P 1 21/n 1'
_atom_sites_solution_hydrogens geom
_atom_sites_solution_primary dual
_atom_sites_solution_secondary difmap
_audit_update_record
;
2025-02-10 deposited with the CCDC.	2025-04-01 downloaded from the CCDC.
;
_cell_angle_alpha 90
_cell_angle_beta 101.122(3)
_cell_angle_gamma 90
_cell_formula_units_Z 4
_cell_length_a 12.5503(10)
_cell_length_b 3.8827(3)
_cell_length_c 19.3569(17)
_cell_measurement_reflns_used 9839
_cell_measurement_temperature 150(2)
_cell_measurement_theta_max 27.4422
_cell_measurement_theta_min 3.8925
_cell_measurement_wavelength 0.710730
_cell_volume 925.53(13)
_computing_cell_refinement 'APEX3 (Bruker, 2015)'
_computing_data_collection 'Bruker APEX3 (Bruker, 2015)'
_computing_data_reduction 'SAINT (Bruker, 2014)'
_computing_molecular_graphics
;
   'SXGRAPH (L. Farrugia, 1999), Mercury (CSD, 2020)'
;
_computing_publication_material 'CRYSCALC (T. Roisnel, local program, 2021)'
_computing_structure_refinement 'SHELXL-2018_3 (Sheldrick, 2018)'
_computing_structure_solution 'SHELXT 2018_2 (Sheldrick, 2018)'
_diffrn_ambient_temperature 150(2)
_diffrn_detector CMOS-PHOTON70
_diffrn_measured_fraction_theta_full 0.983
_diffrn_measured_fraction_theta_max 0.985
_diffrn_measurement_device_type 'D8 VENTURE Bruker AXS'
_diffrn_measurement_method 'rotation images'
_diffrn_orient_matrix_UB_11 -0.0538582
_diffrn_orient_matrix_UB_12 0.1912877
_diffrn_orient_matrix_UB_13 -0.0115000
_diffrn_orient_matrix_UB_21 -0.0187483
_diffrn_orient_matrix_UB_22 -0.0824822
_diffrn_orient_matrix_UB_23 -0.0498095
_diffrn_orient_matrix_UB_31 -0.0578099
_diffrn_orient_matrix_UB_32 -0.1514622
_diffrn_orient_matrix_UB_33 0.0126011
_diffrn_radiation_monochromator 'multilayer monochromator'
_diffrn_radiation_probe x-ray
_diffrn_radiation_source 'Incoatec microfocus sealed tube'
_diffrn_radiation_type MoK\a
_diffrn_radiation_wavelength 0.71073
_diffrn_reflns_av_R_equivalents 0.0276
_diffrn_reflns_av_unetI/netI 0.0235
_diffrn_reflns_limit_h_max 16
_diffrn_reflns_limit_h_min -14
_diffrn_reflns_limit_k_max 5
_diffrn_reflns_limit_k_min -4
_diffrn_reflns_limit_l_max 25
_diffrn_reflns_limit_l_min -25
_diffrn_reflns_number 9875
_diffrn_reflns_theta_full 25.242
_diffrn_reflns_theta_max 27.455
_diffrn_reflns_theta_min 3.309
_diffrn_source_current 1.00
_diffrn_source_power 50.0
_diffrn_source_voltage 50.00
_exptl_absorpt_coefficient_mu 0.986
_exptl_absorpt_correction_T_max 0.933
_exptl_absorpt_correction_T_min 0.778
_exptl_absorpt_correction_type multi-scan
_exptl_absorpt_process_details
;
  [Sheldrick, G.M. (2014). SADABS Bruker AXS Inc., Madison, Wisconsin, USA]
;
_exptl_crystal_colour colourless
_exptl_crystal_density_diffrn 1.854
_exptl_crystal_description block
_exptl_crystal_F_000 520
_exptl_crystal_size_max 0.490
_exptl_crystal_size_mid 0.140
_exptl_crystal_size_min 0.070
_refine_diff_density_max 0.328
_refine_diff_density_min -0.323
_refine_diff_density_rms 0.054
_refine_ls_extinction_method none
_refine_ls_goodness_of_fit_ref 1.057
_refine_ls_hydrogen_treatment constr
_refine_ls_matrix_type full
_refine_ls_number_parameters 127
_refine_ls_number_reflns 2059
_refine_ls_number_restraints 0
_refine_ls_restrained_S_all 1.057
_refine_ls_R_factor_all 0.0221
_refine_ls_R_factor_gt 0.0214
_refine_ls_shift/su_max 0.004
_refine_ls_shift/su_mean 0.001
_refine_ls_structure_factor_coef Fsqd
_refine_ls_weighting_details 'w=1/[\s^2^(Fo^2^)+(0.0281P)^2^+0.5260P] where P=(Fo^2^+2Fc^2^)/3'
_refine_ls_weighting_scheme calc
_refine_ls_wR_factor_gt 0.0582
_refine_ls_wR_factor_ref 0.0587
_reflns_number_gt 1996
_reflns_number_total 2059
_reflns_threshold_expression >2sigma(I)
_cod_data_source_file d5dt00380f2.cif
_cod_data_source_block HK130
_cod_depositor_comments 'Adding full bibliography for 7718467--7718471.cif.'
_cod_original_sg_symbol_H-M 'P 21/n'
_cod_database_code 7718469

loop_
_space_group_symop_operation_xyz
'x, y, z'
'-x+1/2, y+1/2, -z+1/2'
'-x, -y, -z'
'x-1/2, -y-1/2, z-1/2'

loop_
_atom_site_label
_atom_site_type_symbol
_atom_site_fract_x
_atom_site_fract_y
_atom_site_fract_z
_atom_site_U_iso_or_equiv
_atom_site_adp_type
_atom_site_occupancy
_atom_site_site_symmetry_order
_atom_site_calc_flag
_atom_site_refinement_flags_posn
_atom_site_refinement_flags_adp
_atom_site_refinement_flags_occupancy
_atom_site_disorder_assembly
_atom_site_disorder_group
C1 C 0.43367(10) 0.8416(3) 0.71957(6) 0.0158(2) Uani 1 1 d . . . . .
N2 N 0.45334(10) 0.7384(3) 0.78639(6) 0.0202(2) Uani 1 1 d . . . . .
C3 C 0.55177(12) 0.6034(4) 0.81062(7) 0.0242(3) Uani 1 1 d . . . . .
H3 H 0.569357 0.527480 0.858118 0.029 Uiso 1 1 calc R U . . .
C4 C 0.62860(12) 0.5715(4) 0.76826(8) 0.0261(3) Uani 1 1 d . . . . .
H4 H 0.697764 0.477951 0.787884 0.031 Uiso 1 1 calc R U . . .
N5 N 0.60845(10) 0.6686(3) 0.70046(6) 0.0235(2) Uani 1 1 d . . . . .
C6 C 0.51088(10) 0.8035(3) 0.67640(6) 0.0169(3) Uani 1 1 d . . . . .
C7 C 0.27577(10) 0.8752(3) 0.60520(6) 0.0152(2) Uani 1 1 d . . . . .
C8 C 0.34829(10) 0.8367(3) 0.56309(6) 0.0159(2) Uani 1 1 d . . . . .
C9 C 0.16763(11) 0.5674(4) 0.49416(7) 0.0208(3) Uani 1 1 d . . . . .
O10 O 0.09982(9) 0.4279(3) 0.45068(5) 0.0315(3) Uani 1 1 d . . . . .
S1 S 0.30721(2) 1.04725(8) 0.69040(2) 0.01642(9) Uani 1 1 d . . . . .
S2 S 0.48562(3) 0.95221(9) 0.58812(2) 0.01931(10) Uani 1 1 d . . . . .
S3 S 0.30312(3) 0.63830(9) 0.48189(2) 0.01946(10) Uani 1 1 d . . . . .
S4 S 0.14452(2) 0.71877(9) 0.57648(2) 0.01865(10) Uani 1 1 d . . . . .

loop_
_atom_site_aniso_label
_atom_site_aniso_U_11
_atom_site_aniso_U_22
_atom_site_aniso_U_33
_atom_site_aniso_U_23
_atom_site_aniso_U_13
_atom_site_aniso_U_12
C1 0.0162(6) 0.0147(6) 0.0149(5) -0.0016(4) -0.0007(4) -0.0031(5)
N2 0.0233(6) 0.0214(6) 0.0144(5) -0.0008(4) -0.0004(4) -0.0031(4)
C3 0.0252(7) 0.0254(7) 0.0181(6) 0.0012(5) -0.0053(5) -0.0026(6)
C4 0.0212(7) 0.0288(8) 0.0246(7) 0.0004(6) -0.0052(5) 0.0022(6)
N5 0.0170(5) 0.0283(6) 0.0240(6) -0.0014(5) 0.0005(4) 0.0008(5)
C6 0.0156(6) 0.0179(6) 0.0162(6) -0.0015(5) 0.0003(4) -0.0037(5)
C7 0.0157(6) 0.0141(6) 0.0148(5) 0.0010(4) 0.0004(4) -0.0010(5)
C8 0.0171(6) 0.0159(6) 0.0137(5) 0.0013(4) 0.0005(4) -0.0024(5)
C9 0.0226(7) 0.0207(7) 0.0173(6) 0.0017(5) -0.0006(5) -0.0043(5)
O10 0.0290(6) 0.0404(7) 0.0220(5) -0.0060(4) -0.0028(4) -0.0125(5)
S1 0.01712(16) 0.01748(17) 0.01438(15) -0.00163(11) 0.00235(11) 0.00113(11)
S2 0.01552(16) 0.02644(19) 0.01620(15) 0.00195(12) 0.00362(11) -0.00523(12)
S3 0.02220(17) 0.02268(18) 0.01311(15) -0.00144(11) 0.00245(12) -0.00309(12)
S4 0.01420(16) 0.02299(18) 0.01772(16) 0.00044(12) 0.00048(12) -0.00306(12)

loop_
_atom_type_symbol
_atom_type_description
_atom_type_scat_dispersion_real
_atom_type_scat_dispersion_imag
_atom_type_scat_source
C C 0.0033 0.0016 'International Tables Vol C Tables 4.2.6.8 and 6.1.1.4'
H H 0.0000 0.0000 'International Tables Vol C Tables 4.2.6.8 and 6.1.1.4'
N N 0.0061 0.0033 'International Tables Vol C Tables 4.2.6.8 and 6.1.1.4'
O O 0.0106 0.0060 'International Tables Vol C Tables 4.2.6.8 and 6.1.1.4'
S S 0.1246 0.1234 'International Tables Vol C Tables 4.2.6.8 and 6.1.1.4'

loop_
_geom_angle_atom_site_label_1
_geom_angle_atom_site_label_2
_geom_angle_atom_site_label_3
_geom_angle
_geom_angle_site_symmetry_1
_geom_angle_site_symmetry_3
_geom_angle_publ_flag
N2 C1 C6 121.79(12) . . ?
N2 C1 S1 115.65(10) . . ?
C6 C1 S1 122.50(9) . . ?
C1 N2 C3 116.32(12) . . ?
N2 C3 C4 121.80(13) . . ?
N2 C3 H3 119.1 . . ?
C4 C3 H3 119.1 . . ?
N5 C4 C3 122.14(13) . . ?
N5 C4 H4 118.9 . . ?
C3 C4 H4 118.9 . . ?
C6 N5 C4 116.11(12) . . ?
N5 C6 C1 121.82(12) . . ?
N5 C6 S2 116.54(10) . . ?
C1 C6 S2 121.57(10) . . ?
C8 C7 S4 118.51(10) . . ?
C8 C7 S1 123.93(10) . . ?
S4 C7 S1 117.41(7) . . ?
C7 C8 S3 117.13(10) . . ?
C7 C8 S2 123.26(10) . . ?
S3 C8 S2 119.50(7) . . ?
O10 C9 S4 124.12(11) . . ?
O10 C9 S3 122.69(11) . . ?
S4 C9 S3 113.19(7) . . ?
C7 S1 C1 98.83(6) . . ?
C8 S2 C6 99.56(6) . . ?
C8 S3 C9 95.78(6) . . ?
C7 S4 C9 95.38(6) . . ?

loop_
_geom_bond_atom_site_label_1
_geom_bond_atom_site_label_2
_geom_bond_distance
_geom_bond_site_symmetry_2
_geom_bond_publ_flag
C1 N2 1.3310(16) . ?
C1 C6 1.4041(18) . ?
C1 S1 1.7691(13) . ?
N2 C3 1.3406(18) . ?
C3 C4 1.387(2) . ?
C3 H3 0.9500 . ?
C4 N5 1.3417(19) . ?
C4 H4 0.9500 . ?
N5 C6 1.3308(17) . ?
C6 S2 1.7733(13) . ?
C7 C8 1.3421(18) . ?
C7 S4 1.7431(13) . ?
C7 S1 1.7523(13) . ?
C8 S3 1.7439(13) . ?
C8 S2 1.7562(13) . ?
C9 O10 1.2040(17) . ?
C9 S4 1.7741(14) . ?
C9 S3 1.7831(14) . ?

loop_
_geom_torsion_atom_site_label_1
_geom_torsion_atom_site_label_2
_geom_torsion_atom_site_label_3
_geom_torsion_atom_site_label_4
_geom_torsion
_geom_torsion_site_symmetry_1
_geom_torsion_site_symmetry_2
_geom_torsion_site_symmetry_3
_geom_torsion_site_symmetry_4
_geom_torsion_publ_flag
C6 C1 N2 C3 1.47(19) . . . . ?
S1 C1 N2 C3 -175.60(10) . . . . ?
C1 N2 C3 C4 -0.3(2) . . . . ?
N2 C3 C4 N5 -1.1(2) . . . . ?
C3 C4 N5 C6 1.2(2) . . . . ?
C4 N5 C6 C1 0.0(2) . . . . ?
C4 N5 C6 S2 177.01(11) . . . . ?
N2 C1 C6 N5 -1.4(2) . . . . ?
S1 C1 C6 N5 175.51(10) . . . . ?
N2 C1 C6 S2 -178.25(10) . . . . ?
S1 C1 C6 S2 -1.38(16) . . . . ?
S4 C7 C8 S3 1.17(15) . . . . ?
S1 C7 C8 S3 176.53(7) . . . . ?
S4 C7 C8 S2 -175.00(7) . . . . ?
S1 C7 C8 S2 0.35(18) . . . . ?
C8 C7 S1 C1 -41.51(13) . . . . ?
S4 C7 S1 C1 133.90(8) . . . . ?
N2 C1 S1 C7 -141.72(10) . . . . ?
C6 C1 S1 C7 41.23(12) . . . . ?
C7 C8 S2 C6 40.84(13) . . . . ?
S3 C8 S2 C6 -135.25(8) . . . . ?
N5 C6 S2 C8 143.55(11) . . . . ?
C1 C6 S2 C8 -39.41(12) . . . . ?
C7 C8 S3 C9 -0.61(12) . . . . ?
S2 C8 S3 C9 175.71(8) . . . . ?
O10 C9 S3 C8 -179.54(13) . . . . ?
S4 C9 S3 C8 -0.11(9) . . . . ?
C8 C7 S4 C9 -1.06(12) . . . . ?
S1 C7 S4 C9 -176.72(8) . . . . ?
O10 C9 S4 C7 180.00(13) . . . . ?
S3 C9 S4 C7 0.58(8) . . . . ?
